data_2237918
loop_
_publ_author_name
'Almansour, Abdulrahman I.'
'Arumugam, Natarajan'
'Kumar, Raju Suresh'
'Vijayalakshmi, P.'
'Suresh, J.'

_publ_section_title
;
 9-(2-Chlorobenzylidene)anthracen-10(9<i>H</i>)-one
;
_journal_coeditor_code KJ2220
_journal_issue 5
_journal_name_full 'Acta Crystallographica Section E'
_journal_page_first o627
_journal_paper_doi 10.1107/S160053681300809X
_journal_volume 69
_journal_year 2013
_chemical_formula_iupac 'C21 H13 Cl O'
_chemical_formula_moiety 'C21 H13 Cl O'
_chemical_formula_sum 'C21 H13 Cl O'
_chemical_formula_weight 316.76
_chemical_name_systematic
;
9-(2-Chlorobenzylidene)anthracen-10(9<i>H</i>)-one
;
_space_group_IT_number 2
_symmetry_cell_setting triclinic
_symmetry_space_group_name_Hall '-P 1'
_symmetry_space_group_name_H-M 'P -1'
_atom_sites_solution_hydrogens geom
_atom_sites_solution_primary direct
_atom_sites_solution_secondary difmap
_audit_creation_method SHELXL-97
_cell_angle_alpha 82.813(7)
_cell_angle_beta 83.979(7)
_cell_angle_gamma 67.741(6)
_cell_formula_units_Z 2
_cell_length_a 7.9106(10)
_cell_length_b 8.3598(10)
_cell_length_c 12.6906(15)
_cell_measurement_reflns_used 2000
_cell_measurement_temperature 293(2)
_cell_measurement_theta_max 26.5
_cell_measurement_theta_min 1.6
_cell_volume 769.09(17)
_computing_cell_refinement 'SAINT (Bruker, 2004)'
_computing_data_collection 'APEX2 (Bruker, 2004)'
_computing_data_reduction 'SAINT (Bruker, 2004)'
_computing_molecular_graphics 'PLATON (Spek, 2009)'
_computing_publication_material 'SHELXL97 (Sheldrick, 2008)'
_computing_structure_refinement 'SHELXL97 (Sheldrick, 2008)'
_computing_structure_solution 'SHELXS97 (Sheldrick, 2008)'
_diffrn_ambient_temperature 293(2)
_diffrn_detector_area_resol_mean 0
_diffrn_measured_fraction_theta_full 0.997
_diffrn_measured_fraction_theta_max 0.997
_diffrn_measurement_device_type 'Bruker Kappa APEXII'
_diffrn_measurement_method '\w and \f'
_diffrn_radiation_monochromator graphite
_diffrn_radiation_source 'fine-focus sealed tube'
_diffrn_radiation_type MoK\a
_diffrn_radiation_wavelength 0.71073
_diffrn_reflns_av_R_equivalents 0.0344
_diffrn_reflns_av_sigmaI/netI 0.0270
_diffrn_reflns_limit_h_max 9
_diffrn_reflns_limit_h_min -9
_diffrn_reflns_limit_k_max 10
_diffrn_reflns_limit_k_min -10
_diffrn_reflns_limit_l_max 15
_diffrn_reflns_limit_l_min -15
_diffrn_reflns_number 11698
_diffrn_reflns_theta_full 26.51
_diffrn_reflns_theta_max 26.51
_diffrn_reflns_theta_min 1.62
_diffrn_standards_decay_% 0
_diffrn_standards_interval_count 0
_diffrn_standards_interval_time 0
_diffrn_standards_number 0
_exptl_absorpt_coefficient_mu 0.250
_exptl_absorpt_correction_T_max 0.974
_exptl_absorpt_correction_T_min 0.967
_exptl_absorpt_correction_type multi-scan
_exptl_absorpt_process_details '(SADABS; Sheldrick, 1996)'
_exptl_crystal_colour colourless
_exptl_crystal_density_diffrn 1.368
_exptl_crystal_density_method 'not measured'
_exptl_crystal_description block
_exptl_crystal_F_000 328
_exptl_crystal_size_max 0.21
_exptl_crystal_size_mid 0.19
_exptl_crystal_size_min 0.17
_refine_diff_density_max 0.335
_refine_diff_density_min -0.503
_refine_ls_extinction_method none
_refine_ls_goodness_of_fit_ref 1.058
_refine_ls_hydrogen_treatment constr
_refine_ls_matrix_type full
_refine_ls_number_parameters 208
_refine_ls_number_reflns 3182
_refine_ls_number_restraints 0
_refine_ls_restrained_S_all 1.058
_refine_ls_R_factor_all 0.0517
_refine_ls_R_factor_gt 0.0450
_refine_ls_shift/su_max 0.000
_refine_ls_shift/su_mean 0.000
_refine_ls_structure_factor_coef Fsqd
_refine_ls_weighting_details 'calc w=1/[\s^2^(Fo^2^)+(0.0637P)^2^+0.2067P] where P=(Fo^2^+2Fc^2^)/3'
_refine_ls_weighting_scheme calc
_refine_ls_wR_factor_gt 0.1226
_refine_ls_wR_factor_ref 0.1295
_reflns_number_gt 2715
_reflns_number_total 3182
_reflns_threshold_expression I>2sigma(I)
_cod_data_source_file kj2220.cif
_cod_data_source_block I
_cod_original_cell_volume 769.09(16)
_cod_database_code 2237918
_cod_database_fobs_code 2237918

loop_
_symmetry_equiv_pos_as_xyz
'x, y, z'
'-x, -y, -z'

loop_
_atom_site_type_symbol
_atom_site_label
_atom_site_fract_x
_atom_site_fract_y
_atom_site_fract_z
_atom_site_U_iso_or_equiv
_atom_site_adp_type
_atom_site_calc_flag
_atom_site_refinement_flags
_atom_site_occupancy
_atom_site_symmetry_multiplicity
C C1 0.3985(2) 0.33688(19) 0.34305(11) 0.0387(3) Uani d . 1 1
C C2 0.3506(2) 0.3882(2) 0.45334(11) 0.0399(3) Uani d . 1 1
C C3 0.4487(2) 0.2788(2) 0.53727(12) 0.0442(4) Uani d . 1 1
C C4 0.6127(2) 0.1233(2) 0.51677(13) 0.0477(4) Uani d . 1 1
C C5 0.6848(2) 0.1024(2) 0.40495(13) 0.0442(4) Uani d . 1 1
C C6 0.5841(2) 0.20832(19) 0.32087(11) 0.0400(3) Uani d . 1 1
C C7 0.6699(2) 0.1932(2) 0.21833(13) 0.0489(4) Uani d . 1 1
H H7 0.6075 0.2639 0.1612 0.059 Uiso calc R 1 1
C C8 0.8450(3) 0.0755(3) 0.20049(16) 0.0617(5) Uani d . 1 1
H H8 0.8991 0.0676 0.1317 0.074 Uiso calc R 1 1
C C9 0.9414(3) -0.0313(3) 0.28405(18) 0.0678(5) Uani d . 1 1
H H9 1.0591 -0.1116 0.2715 0.081 Uiso calc R 1 1
C C10 0.8613(3) -0.0173(2) 0.38533(16) 0.0591(5) Uani d . 1 1
H H10 0.9256 -0.0885 0.4417 0.071 Uiso calc R 1 1
C C11 0.2045(2) 0.5395(2) 0.47810(13) 0.0486(4) Uani d . 1 1
H H11 0.1406 0.6159 0.4233 0.058 Uiso calc R 1 1
C C12 0.1527(3) 0.5783(3) 0.58185(14) 0.0563(4) Uani d . 1 1
H H12 0.0548 0.6797 0.5965 0.068 Uiso calc R 1 1
C C13 0.2466(3) 0.4659(3) 0.66409(14) 0.0624(5) Uani d . 1 1
H H13 0.2100 0.4903 0.7343 0.075 Uiso calc R 1 1
C C14 0.3930(3) 0.3193(3) 0.64233(13) 0.0578(5) Uani d . 1 1
H H14 0.4567 0.2452 0.6980 0.069 Uiso calc R 1 1
C C15 0.2700(2) 0.4023(2) 0.27142(12) 0.0440(3) Uani d . 1 1
H H15 0.1656 0.4945 0.2917 0.053 Uiso calc R 1 1
C C16 0.2721(2) 0.3476(2) 0.16491(11) 0.0431(3) Uani d . 1 1
C C17 0.2847(3) 0.1809(2) 0.15224(15) 0.0578(4) Uani d . 1 1
H H17 0.2986 0.1002 0.2114 0.069 Uiso calc R 1 1
C C18 0.2771(3) 0.1331(3) 0.05306(17) 0.0674(5) Uani d . 1 1
H H18 0.2867 0.0206 0.0459 0.081 Uiso calc R 1 1
C C19 0.2553(3) 0.2514(3) -0.03530(15) 0.0715(6) Uani d . 1 1
H H19 0.2496 0.2190 -0.1019 0.086 Uiso calc R 1 1
C C20 0.2419(3) 0.4165(3) -0.02466(14) 0.0701(6) Uani d . 1 1
H H20 0.2275 0.4967 -0.0841 0.084 Uiso calc R 1 1
C C21 0.2498(2) 0.4635(2) 0.07414(13) 0.0515(4) Uani d . 1 1
O O1 0.6920(2) 0.02023(19) 0.58940(10) 0.0694(4) Uani d . 1 1
Cl Cl1 0.23753(11) 0.67325(7) 0.08509(4) 0.0865(2) Uani d . 1 1

loop_
_atom_site_aniso_label
_atom_site_aniso_U_11
_atom_site_aniso_U_22
_atom_site_aniso_U_33
_atom_site_aniso_U_12
_atom_site_aniso_U_13
_atom_site_aniso_U_23
C1 0.0462(8) 0.0407(7) 0.0310(7) -0.0192(6) -0.0033(5) 0.0010(5)
C2 0.0480(8) 0.0445(8) 0.0323(7) -0.0236(6) -0.0025(6) -0.0012(6)
C3 0.0555(9) 0.0536(9) 0.0324(7) -0.0306(7) -0.0065(6) 0.0004(6)
C4 0.0573(9) 0.0510(9) 0.0410(8) -0.0276(7) -0.0145(7) 0.0071(7)
C5 0.0498(8) 0.0412(8) 0.0442(8) -0.0190(7) -0.0101(6) -0.0006(6)
C6 0.0455(8) 0.0407(7) 0.0373(7) -0.0194(6) -0.0062(6) -0.0023(6)
C7 0.0496(9) 0.0557(9) 0.0398(8) -0.0176(7) -0.0030(7) -0.0050(7)
C8 0.0530(10) 0.0730(12) 0.0532(10) -0.0154(9) 0.0034(8) -0.0159(9)
C9 0.0526(10) 0.0647(12) 0.0711(13) -0.0014(9) -0.0041(9) -0.0170(10)
C10 0.0585(10) 0.0490(9) 0.0618(11) -0.0077(8) -0.0181(8) -0.0030(8)
C11 0.0580(9) 0.0502(9) 0.0390(8) -0.0215(7) -0.0008(7) -0.0058(7)
C12 0.0675(11) 0.0596(10) 0.0480(9) -0.0302(9) 0.0096(8) -0.0173(8)
C13 0.0845(13) 0.0812(13) 0.0338(8) -0.0438(11) 0.0054(8) -0.0156(8)
C14 0.0752(12) 0.0744(12) 0.0324(8) -0.0379(10) -0.0078(7) 0.0007(8)
C15 0.0452(8) 0.0489(8) 0.0331(7) -0.0127(7) -0.0021(6) -0.0018(6)
C16 0.0406(7) 0.0534(9) 0.0336(7) -0.0155(7) -0.0049(6) -0.0015(6)
C17 0.0709(11) 0.0588(10) 0.0472(9) -0.0288(9) -0.0075(8) 0.0008(8)
C18 0.0833(13) 0.0667(12) 0.0627(12) -0.0366(11) -0.0037(10) -0.0165(10)
C19 0.0924(15) 0.0898(15) 0.0429(10) -0.0415(12) -0.0053(9) -0.0186(10)
C20 0.1010(16) 0.0799(14) 0.0327(8) -0.0377(12) -0.0100(9) 0.0008(8)
C21 0.0621(10) 0.0547(9) 0.0353(8) -0.0193(8) -0.0060(7) -0.0008(7)
O1 0.0783(9) 0.0725(9) 0.0492(7) -0.0220(7) -0.0208(6) 0.0190(6)
Cl1 0.1501(6) 0.0594(3) 0.0527(3) -0.0429(3) -0.0109(3) 0.0024(2)

loop_
_atom_type_symbol
_atom_type_description
_atom_type_scat_dispersion_real
_atom_type_scat_dispersion_imag
_atom_type_scat_source
C C 0.0033 0.0016 'International Tables Vol C Tables 4.2.6.8 and 6.1.1.4'
H H 0.0000 0.0000 'International Tables Vol C Tables 4.2.6.8 and 6.1.1.4'
O O 0.0106 0.0060 'International Tables Vol C Tables 4.2.6.8 and 6.1.1.4'
Cl Cl 0.1484 0.1585 'International Tables Vol C Tables 4.2.6.8 and 6.1.1.4'

loop_
_geom_angle_atom_site_label_1
_geom_angle_atom_site_label_2
_geom_angle_atom_site_label_3
_geom_angle
C15 C1 C6 124.09(13)
C15 C1 C2 118.82(14)
C6 C1 C2 117.00(12)
C11 C2 C3 117.96(14)
C11 C2 C1 122.31(13)
C3 C2 C1 119.67(14)
C14 C3 C2 119.68(16)
C14 C3 C4 119.23(15)
C2 C3 C4 121.07(14)
O1 C4 C3 121.67(16)
O1 C4 C5 121.00(16)
C3 C4 C5 117.22(13)
C10 C5 C6 120.50(16)
C10 C5 C4 118.28(14)
C6 C5 C4 121.07(14)
C7 C6 C5 117.52(14)
C7 C6 C1 122.48(13)
C5 C6 C1 119.91(13)
C8 C7 C6 121.19(16)
C8 C7 H7 119.4
C6 C7 H7 119.4
C7 C8 C9 120.66(17)
C7 C8 H8 119.7
C9 C8 H8 119.7
C10 C9 C8 119.24(17)
C10 C9 H9 120.4
C8 C9 H9 120.4
C9 C10 C5 120.85(17)
C9 C10 H10 119.6
C5 C10 H10 119.6
C12 C11 C2 121.55(16)
C12 C11 H11 119.2
C2 C11 H11 119.2
C11 C12 C13 119.81(17)
C11 C12 H12 120.1
C13 C12 H12 120.1
C14 C13 C12 120.02(16)
C14 C13 H13 120.0
C12 C13 H13 120.0
C13 C14 C3 120.89(16)
C13 C14 H14 119.6
C3 C14 H14 119.6
C1 C15 C16 128.78(14)
C1 C15 H15 115.6
C16 C15 H15 115.6
C17 C16 C21 117.18(15)
C17 C16 C15 121.17(14)
C21 C16 C15 121.52(15)
C18 C17 C16 120.94(17)
C18 C17 H17 119.5
C16 C17 H17 119.5
C19 C18 C17 120.31(19)
C19 C18 H18 119.8
C17 C18 H18 119.8
C20 C19 C18 119.76(17)
C20 C19 H19 120.1
C18 C19 H19 120.1
C19 C20 C21 119.77(18)
C19 C20 H20 120.1
C21 C20 H20 120.1
C20 C21 C16 122.03(17)
C20 C21 Cl1 118.85(14)
C16 C21 Cl1 119.10(13)

loop_
_geom_bond_atom_site_label_1
_geom_bond_atom_site_label_2
_geom_bond_distance
C1 C15 1.344(2)
C1 C6 1.477(2)
C1 C2 1.484(2)
C2 C11 1.396(2)
C2 C3 1.402(2)
C3 C14 1.401(2)
C3 C4 1.475(2)
C4 O1 1.2243(19)
C4 C5 1.479(2)
C5 C10 1.394(2)
C5 C6 1.402(2)
C6 C7 1.400(2)
C7 C8 1.377(2)
C7 H7 0.9300
C8 C9 1.386(3)
C8 H8 0.9300
C9 C10 1.370(3)
C9 H9 0.9300
C10 H10 0.9300
C11 C12 1.378(2)
C11 H11 0.9300
C12 C13 1.383(3)
C12 H12 0.9300
C13 C14 1.365(3)
C13 H13 0.9300
C14 H14 0.9300
C15 C16 1.477(2)
C15 H15 0.9300
C16 C17 1.387(2)
C16 C21 1.390(2)
C17 C18 1.381(3)
C17 H17 0.9300
C18 C19 1.378(3)
C18 H18 0.9300
C19 C20 1.366(3)
C19 H19 0.9300
C20 C21 1.374(2)
C20 H20 0.9300
C21 Cl1 1.7412(19)

loop_
_geom_hbond_atom_site_label_D
_geom_hbond_atom_site_label_H
_geom_hbond_atom_site_label_A
_geom_hbond_site_symmetry_A
_geom_hbond_distance_DH
_geom_hbond_distance_HA
_geom_hbond_distance_DA
_geom_hbond_angle_DHA
C17 H17 O1 2_656 0.93 2.60 3.482(2) 159

loop_
_geom_torsion_atom_site_label_1
_geom_torsion_atom_site_label_2
_geom_torsion_atom_site_label_3
_geom_torsion_atom_site_label_4
_geom_torsion
C15 C1 C2 C11 -21.6(2)
C6 C1 C2 C11 161.60(14)
C15 C1 C2 C3 155.48(15)
C6 C1 C2 C3 -21.3(2)
C11 C2 C3 C14 3.0(2)
C1 C2 C3 C14 -174.19(14)
C11 C2 C3 C4 -175.59(14)
C1 C2 C3 C4 7.2(2)
C14 C3 C4 O1 6.6(2)
C2 C3 C4 O1 -174.78(15)
C14 C3 C4 C5 -169.63(14)
C2 C3 C4 C5 9.0(2)
O1 C4 C5 C10 -11.7(2)
C3 C4 C5 C10 164.58(15)
O1 C4 C5 C6 172.76(15)
C3 C4 C5 C6 -11.0(2)
C10 C5 C6 C7 -2.2(2)
C4 C5 C6 C7 173.23(14)
C10 C5 C6 C1 -178.83(15)
C4 C5 C6 C1 -3.4(2)
C15 C1 C6 C7 26.3(2)
C2 C1 C6 C7 -157.05(14)
C15 C1 C6 C5 -157.24(15)
C2 C1 C6 C5 19.4(2)
C5 C6 C7 C8 1.6(2)
C1 C6 C7 C8 178.12(16)
C6 C7 C8 C9 -0.1(3)
C7 C8 C9 C10 -0.8(3)
C8 C9 C10 C5 0.1(3)
C6 C5 C10 C9 1.4(3)
C4 C5 C10 C9 -174.18(17)
C3 C2 C11 C12 -2.4(2)
C1 C2 C11 C12 174.72(15)
C2 C11 C12 C13 0.1(3)
C11 C12 C13 C14 1.6(3)
C12 C13 C14 C3 -1.0(3)
C2 C3 C14 C13 -1.4(3)
C4 C3 C14 C13 177.23(16)
C6 C1 C15 C16 9.2(3)
C2 C1 C15 C16 -167.39(15)
C1 C15 C16 C17 60.7(2)
C1 C15 C16 C21 -123.51(19)
C21 C16 C17 C18 0.6(3)
C15 C16 C17 C18 176.60(17)
C16 C17 C18 C19 -0.5(3)
C17 C18 C19 C20 0.3(3)
C18 C19 C20 C21 -0.2(3)
C19 C20 C21 C16 0.3(3)
C19 C20 C21 Cl1 178.61(17)
C17 C16 C21 C20 -0.5(3)
C15 C16 C21 C20 -176.50(17)
C17 C16 C21 Cl1 -178.81(13)
C15 C16 C21 Cl1 5.2(2)
